data_4313720
loop_
_publ_author_name
'John F. Berry'
'F. Albert Cotton'
'Peng Lei'
'Tongbu Lu'
'Carlos A. Murillo'

_publ_section_title
;
 Additional Steps toward Molecular Scale Wires: Further Study of Ni510/11+
 Chains Embraced by Polypyridylamide Ligands
;
_journal_name_full 'Inorganic Chemistry'
_journal_page_first 3534
_journal_page_last 3539
_journal_paper_doi 10.1021/ic034071l
_journal_volume 42
_journal_year 2003
_chemical_formula_moiety 'C88 H100 F18 N20 Ni5 O4 P3'
_chemical_formula_sum 'C88 H100 F18 N20 Ni5 O4 P3'
_chemical_formula_weight 2230.34
_chemical_melting_point ?
_chemical_name_common 'Ni5(etda)4(PF6)3 4Acetone'
_chemical_name_systematic
; 
 ? 
;
_space_group_IT_number 79
_symmetry_cell_setting tetragonal
_symmetry_space_group_name_Hall 'I 4'
_symmetry_space_group_name_H-M 'I 4'
_atom_sites_solution_hydrogens geom
_atom_sites_solution_primary direct
_atom_sites_solution_secondary difmap
_audit_creation_method SHELXL-97
_cell_angle_alpha 90.00
_cell_angle_beta 90.00
_cell_angle_gamma 90.00
_cell_formula_units_Z 2
_cell_length_a 16.3605(4)
_cell_length_b 16.3605(4)
_cell_length_c 17.7836(10)
_cell_measurement_reflns_used 8844
_cell_measurement_temperature 213(2)
_cell_measurement_theta_max 27.484
_cell_measurement_theta_min 4.2905
_cell_volume 4760.1(3)
_computing_cell_refinement 'SAINT V. 6.22'
_computing_data_collection 'SMART V.5618'
_computing_data_reduction 'SAINT V. 6.22'
_computing_molecular_graphics 'SHELXTL (siemens, 1996)'
_computing_publication_material CIFTAB
_computing_structure_refinement 'SHELXL-97 (Sheldrick, 1997)'
_computing_structure_solution 'SHELXS-97 (Sheldrick, 1990)'
_diffrn_ambient_temperature 213(2)
_diffrn_detector_area_resol_mean ' 8.33 mm^-1^'
_diffrn_measured_fraction_theta_full 0.997
_diffrn_measured_fraction_theta_max 0.997
_diffrn_measurement_device_type 'Brucker SMART 1000'
_diffrn_measurement_method 'Omega Scan'
_diffrn_radiation_monochromator graphite
_diffrn_radiation_source 'normal-focus sealed tube'
_diffrn_radiation_type MoK\a
_diffrn_radiation_wavelength 0.71073
_diffrn_reflns_av_R_equivalents 0.0239
_diffrn_reflns_av_sigmaI/netI 0.0213
_diffrn_reflns_limit_h_max 21
_diffrn_reflns_limit_h_min -21
_diffrn_reflns_limit_k_max 21
_diffrn_reflns_limit_k_min -20
_diffrn_reflns_limit_l_max 22
_diffrn_reflns_limit_l_min -10
_diffrn_reflns_number 14975
_diffrn_reflns_theta_full 27.52
_diffrn_reflns_theta_max 27.52
_diffrn_reflns_theta_min 1.69
_diffrn_standards_number 'none (area detector)'
_exptl_absorpt_coefficient_mu 1.118
_exptl_absorpt_correction_T_max 0.7598
_exptl_absorpt_correction_T_min 0.6049
_exptl_absorpt_correction_type multi-scan
_exptl_absorpt_process_details 'SADABS V2.03'
_exptl_crystal_colour black-green
_exptl_crystal_density_diffrn 1.556
_exptl_crystal_density_meas ?
_exptl_crystal_density_method 'not measured'
_exptl_crystal_description block
_exptl_crystal_F_000 2294
_exptl_crystal_size_max 0.50
_exptl_crystal_size_mid 0.43
_exptl_crystal_size_min 0.26
_refine_diff_density_max 1.029
_refine_diff_density_min -0.746
_refine_diff_density_rms 0.083
_refine_ls_abs_structure_details 'Flack H D (1983), Acta Cryst. A39, 876-881'
_refine_ls_abs_structure_Flack 0.68(3)
_refine_ls_extinction_method none
_refine_ls_goodness_of_fit_ref 1.068
_refine_ls_hydrogen_treatment noref
_refine_ls_matrix_type full
_refine_ls_number_parameters 300
_refine_ls_number_reflns 3905
_refine_ls_number_restraints 1
_refine_ls_restrained_S_all 1.068
_refine_ls_R_factor_all 0.0496
_refine_ls_R_factor_gt 0.0407
_refine_ls_shift/su_max 0.000
_refine_ls_shift/su_mean 0.000
_refine_ls_structure_factor_coef Fsqd
_refine_ls_weighting_details 'calc w=1/[\s^2^(Fo^2^)+(0.0781P)^2^+5.8906P] where P=(Fo^2^+2Fc^2^)/3'
_refine_ls_weighting_scheme calc
_refine_ls_wR_factor_gt 0.1139
_refine_ls_wR_factor_ref 0.1259
_reflns_number_gt 3442
_reflns_number_total 3905
_reflns_threshold_expression >2sigma(I)
_cod_data_source_file ic034071lsi20030122_120413_2.cif
_cod_data_source_block datam
_cod_depositor_comments
;
The following automatic conversions were performed:
'_symmetry_cell_setting' value 'Tetragonal' changed to 'tetragonal'
according to '/home/adriana/struct/CIF-dictionaries/cif_core.dic'
dictionary named 'cif_core.dic' version 2.4.1 from 2010-06-29.

Automatic conversion script
Id: cif_fix_enum 1555 2011-01-17 13:19:09Z saulius 

The following automatic conversions were performed:

'_chemical_melting_point' value 'Not measured' was changed to '?' -
the value is undefined or not given.

Automatic conversion script
Id: cif_fix_values 1569 2011-02-09 13:29:24Z adriana 

The following automatic conversions were performed:

'_exptl_crystal_density_meas' value 'not measured' was changed to '?'
- the value is perceived as not measured.

Automatic conversion script
Id: cif_fix_values 3008 2015-01-20 13:52:24Z robertas 
;
_cod_database_code 4313720

loop_
_symmetry_equiv_pos_as_xyz
'x, y, z'
'-x, -y, z'
'-y, x, z'
'y, -x, z'
'x+1/2, y+1/2, z+1/2'
'-x+1/2, -y+1/2, z+1/2'
'-y+1/2, x+1/2, z+1/2'
'y+1/2, -x+1/2, z+1/2'

loop_
_atom_site_label
_atom_site_type_symbol
_atom_site_fract_x
_atom_site_fract_y
_atom_site_fract_z
_atom_site_U_iso_or_equiv
_atom_site_adp_type
_atom_site_occupancy
_atom_site_symmetry_multiplicity
_atom_site_calc_flag
_atom_site_refinement_flags
_atom_site_disorder_assembly
_atom_site_disorder_group
Ni2 Ni 0.0000 0.0000 0.06313(7) 0.0252(2) Uani 1 4 d S . .
Ni3 Ni 0.0000 0.0000 -0.06242(8) 0.02211(19) Uani 1 4 d S . .
Ni1 Ni 0.0000 0.0000 0.19183(6) 0.0291(3) Uani 1 4 d S . .
Ni4 Ni 0.0000 0.0000 -0.18811(7) 0.0235(2) Uani 1 4 d S . .
Ni5 Ni 0.0000 0.0000 -0.31700(6) 0.0277(3) Uani 1 4 d S . .
N1 N 0.1083(2) -0.0465(2) 0.1851(2) 0.0322(8) Uani 1 1 d . . .
N2 N 0.07834(19) -0.08374(19) 0.0622(2) 0.0305(7) Uani 1 1 d . . .
N3 N 0.04395(16) -0.10831(15) -0.0621(2) 0.0261(5) Uani 1 1 d . . .
N4 N 0.00312(19) -0.11663(18) -0.1870(2) 0.0285(6) Uani 1 1 d . . .
N5 N -0.0342(2) -0.1113(2) -0.3122(2) 0.0316(8) Uani 1 1 d . . .
C1 C 0.3551(4) -0.2252(4) 0.1752(5) 0.077(2) Uani 1 1 d . . .
H1A H 0.4107 -0.2449 0.1704 0.116 Uiso 1 1 calc R . .
H1B H 0.3216 -0.2491 0.1359 0.116 Uiso 1 1 calc R . .
H1C H 0.3335 -0.2406 0.2240 0.116 Uiso 1 1 calc R . .
C2 C 0.3542(3) -0.1366(4) 0.1680(4) 0.0530(14) Uani 1 1 d . . .
H2A H 0.3768 -0.1209 0.1191 0.064 Uiso 1 1 calc R . .
H2B H 0.3886 -0.1124 0.2073 0.064 Uiso 1 1 calc R . .
C3 C 0.2682(3) -0.1042(3) 0.1751(3) 0.0424(11) Uani 1 1 d . . .
C4 C 0.2402(3) -0.0648(3) 0.2399(3) 0.0472(12) Uani 1 1 d . . .
H4A H 0.2750 -0.0577 0.2814 0.057 Uiso 1 1 calc R . .
C5 C 0.1613(3) -0.0367(3) 0.2424(3) 0.0430(11) Uani 1 1 d . . .
H5A H 0.1434 -0.0094 0.2859 0.052 Uiso 1 1 calc R . .
C6 C 0.1342(2) -0.0840(2) 0.1202(3) 0.0305(8) Uani 1 1 d . . .
C7 C 0.2139(3) -0.1139(3) 0.1152(3) 0.0385(10) Uani 1 1 d . . .
H7A H 0.2312 -0.1406 0.0712 0.046 Uiso 1 1 calc R . .
C8 C 0.0793(2) -0.1375(2) 0.0022(3) 0.0295(7) Uani 1 1 d . . .
C9 C 0.1082(3) -0.2170(2) 0.0046(3) 0.0393(9) Uani 1 1 d . . .
H9A H 0.1314 -0.2382 0.0489 0.047 Uiso 1 1 calc R . .
C10 C 0.1021(3) -0.2647(2) -0.0592(3) 0.0415(10) Uani 1 1 d . . .
H10A H 0.1211 -0.3189 -0.0580 0.050 Uiso 1 1 calc R . .
C11 C 0.0686(2) -0.2343(2) -0.1250(3) 0.0368(9) Uani 1 1 d . . .
H11A H 0.0672 -0.2665 -0.1687 0.044 Uiso 1 1 calc R . .
C12 C 0.0370(2) -0.1555(2) -0.1253(3) 0.0279(7) Uani 1 1 d . . .
C13 C -0.0620(3) -0.2361(2) -0.2474(3) 0.0339(9) Uani 1 1 d . . .
H13A H -0.0625 -0.2661 -0.2023 0.041 Uiso 1 1 calc R . .
C14 C -0.0295(2) -0.1565(2) -0.2475(3) 0.0283(8) Uani 1 1 d . . .
C15 C -0.0657(3) -0.1462(3) -0.3751(3) 0.0378(10) Uani 1 1 d . . .
H15A H -0.0688 -0.1145 -0.4191 0.045 Uiso 1 1 calc R . .
C16 C -0.0927(3) -0.2238(3) -0.3776(3) 0.0430(11) Uani 1 1 d . . .
H16A H -0.1111 -0.2464 -0.4232 0.052 Uiso 1 1 calc R . .
C17 C -0.0930(3) -0.2708(3) -0.3112(3) 0.0380(11) Uani 1 1 d . . .
C18 C -0.1291(4) -0.3563(3) -0.3119(3) 0.0484(13) Uani 1 1 d . . .
H18A H -0.1883 -0.3525 -0.3195 0.058 Uiso 1 1 calc R . .
H18B H -0.1196 -0.3820 -0.2629 0.058 Uiso 1 1 calc R . .
C19 C -0.0928(4) -0.4104(3) -0.3731(4) 0.0674(18) Uani 1 1 d . . .
H19A H -0.1177 -0.4641 -0.3709 0.101 Uiso 1 1 calc R . .
H19B H -0.0343 -0.4154 -0.3654 0.101 Uiso 1 1 calc R . .
H19C H -0.1031 -0.3861 -0.4219 0.101 Uiso 1 1 calc R . .
P1 P 0.0000 0.0000 0.42724(19) 0.0447(6) Uani 1 4 d S . .
P2 P 0.0000 0.5000 -0.13214(18) 0.0546(5) Uani 1 2 d S . .
F1 F 0.0000 0.0000 0.3346(4) 0.0571(18) Uani 1 4 d S . .
F2 F 0.0000 0.0000 0.5168(5) 0.071(2) Uani 1 4 d S . .
F3 F 0.0575(2) 0.0790(2) 0.4267(3) 0.0798(11) Uani 1 1 d . . .
F6 F -0.0430(3) 0.5861(2) -0.1327(4) 0.1138(18) Uani 1 1 d . . .
F7 F 0.0000 0.5000 -0.0484(5) 0.178(6) Uani 1 2 d S . .
F5 F 0.0846(3) 0.5422(3) -0.1342(6) 0.143(3) Uani 1 1 d . . .
F4 F 0.0000 0.5000 -0.2234(6) 0.155(4) Uani 1 2 d S . .
C3S C 0.2434(4) 0.1454(5) 0.4418(6) 0.0836(18) Uiso 1 1 d . . .
O1S O 0.2298(5) 0.1969(5) 0.4922(5) 0.144(3) Uiso 1 1 d . . .
C2S C 0.2458(7) 0.1672(7) 0.3626(8) 0.130(3) Uiso 1 1 d . . .
H2SA H 0.2330 0.2248 0.3570 0.194 Uiso 1 1 calc R . .
H2SB H 0.2059 0.1349 0.3353 0.194 Uiso 1 1 calc R . .
H2SC H 0.2999 0.1565 0.3427 0.194 Uiso 1 1 calc R . .
C1S C 0.2596(7) 0.0584(6) 0.4640(7) 0.118(3) Uiso 1 1 d . . .
H1SA H 0.2583 0.0538 0.5183 0.177 Uiso 1 1 calc R . .
H1SB H 0.3129 0.0420 0.4456 0.177 Uiso 1 1 calc R . .
H1SC H 0.2180 0.0233 0.4424 0.177 Uiso 1 1 calc R . .

loop_
_atom_site_aniso_label
_atom_site_aniso_U_11
_atom_site_aniso_U_22
_atom_site_aniso_U_33
_atom_site_aniso_U_23
_atom_site_aniso_U_13
_atom_site_aniso_U_12
Ni2 0.0244(3) 0.0244(3) 0.0269(6) 0.000 0.000 0.000
Ni3 0.0205(2) 0.0205(2) 0.0254(5) 0.000 0.000 0.000
Ni1 0.0293(4) 0.0293(4) 0.0289(7) 0.000 0.000 0.000
Ni4 0.0228(3) 0.0228(3) 0.0251(6) 0.000 0.000 0.000
Ni5 0.0269(4) 0.0269(4) 0.0292(7) 0.000 0.000 0.000
N1 0.0342(19) 0.038(2) 0.025(2) -0.0033(14) -0.0027(14) 0.0007(15)
N2 0.0312(15) 0.0312(15) 0.0290(18) -0.0038(14) -0.0056(14) 0.0022(12)
N3 0.0271(12) 0.0249(12) 0.0263(15) -0.0005(16) -0.0029(16) 0.0014(9)
N4 0.0307(14) 0.0249(14) 0.0298(17) 0.0019(13) -0.0076(14) -0.0013(12)
N5 0.0316(17) 0.0302(17) 0.033(2) 0.0008(14) -0.0072(14) 0.0000(14)
C1 0.055(4) 0.078(4) 0.098(6) 0.004(4) -0.014(3) 0.015(3)
C2 0.034(2) 0.067(3) 0.058(4) -0.009(3) -0.016(2) 0.007(2)
C3 0.038(2) 0.047(3) 0.043(3) -0.008(2) -0.009(2) 0.0033(19)
C4 0.040(2) 0.065(3) 0.037(3) -0.010(2) -0.015(2) 0.003(2)
C5 0.043(2) 0.054(3) 0.032(2) -0.007(2) -0.004(2) -0.001(2)
C6 0.0326(19) 0.0292(19) 0.030(2) -0.0004(16) -0.0027(16) -0.0018(15)
C7 0.036(2) 0.039(2) 0.040(3) -0.0051(19) -0.0063(19) 0.0059(17)
C8 0.0294(16) 0.0298(17) 0.0293(19) -0.0006(17) -0.0023(17) 0.0007(13)
C9 0.049(2) 0.0327(18) 0.036(2) 0.001(2) -0.012(2) 0.0074(16)
C10 0.057(2) 0.0256(15) 0.042(2) -0.004(2) -0.016(3) 0.0103(15)
C11 0.044(2) 0.0267(16) 0.040(2) -0.0097(18) -0.012(2) 0.0050(14)
C12 0.0278(16) 0.0264(16) 0.030(2) -0.0016(16) -0.0072(17) -0.0014(12)
C13 0.038(2) 0.0303(19) 0.033(2) 0.0017(16) -0.0041(17) -0.0066(17)
C14 0.0294(18) 0.0264(17) 0.029(2) -0.0030(15) -0.0034(15) 0.0039(15)
C15 0.045(2) 0.039(2) 0.029(2) 0.0010(18) -0.0092(19) -0.0034(19)
C16 0.048(3) 0.044(3) 0.037(3) -0.007(2) -0.012(2) -0.002(2)
C17 0.043(2) 0.031(2) 0.041(3) -0.0028(18) -0.0116(19) -0.0051(18)
C18 0.062(3) 0.036(2) 0.047(3) 0.000(2) -0.014(2) -0.016(2)
C19 0.068(4) 0.045(3) 0.089(5) -0.012(3) -0.012(3) -0.008(2)
P1 0.0503(7) 0.0503(7) 0.0333(15) 0.000 0.000 0.000
P2 0.0559(10) 0.0460(9) 0.0618(15) 0.000 0.000 -0.0053(7)
F1 0.065(3) 0.065(3) 0.041(4) 0.000 0.000 0.000
F2 0.081(3) 0.081(3) 0.050(5) 0.000 0.000 0.000
F3 0.090(2) 0.0686(19) 0.081(3) 0.004(2) 0.000(2) -0.0266(17)
F6 0.112(3) 0.062(2) 0.167(6) 0.011(3) -0.019(4) 0.016(2)
F7 0.255(13) 0.213(10) 0.065(6) 0.000 0.000 0.116(9)
F5 0.078(3) 0.094(3) 0.255(9) -0.006(4) 0.008(4) -0.025(2)
F4 0.201(10) 0.191(9) 0.074(6) 0.000 0.000 0.044(7)

loop_
_atom_type_symbol
_atom_type_description
_atom_type_scat_dispersion_real
_atom_type_scat_dispersion_imag
_atom_type_scat_source
C C 0.0033 0.0016 'International Tables Vol C Tables 4.2.6.8 and 6.1.1.4'
H H 0.0000 0.0000 'International Tables Vol C Tables 4.2.6.8 and 6.1.1.4'
N N 0.0061 0.0033 'International Tables Vol C Tables 4.2.6.8 and 6.1.1.4'
F F 0.0171 0.0103 'International Tables Vol C Tables 4.2.6.8 and 6.1.1.4'
P P 0.1023 0.0942 'International Tables Vol C Tables 4.2.6.8 and 6.1.1.4'
Ni Ni 0.3393 1.1124 'International Tables Vol C Tables 4.2.6.8 and 6.1.1.4'
O O 0.0106 0.0060 'International Tables Vol C Tables 4.2.6.8 and 6.1.1.4'

loop_
_geom_angle_atom_site_label_1
_geom_angle_atom_site_label_2
_geom_angle_atom_site_label_3
_geom_angle
_geom_angle_site_symmetry_1
_geom_angle_site_symmetry_3
_geom_angle_publ_flag
N2 Ni2 N2 179.0(3) 3 4 ?
N2 Ni2 N2 89.996(2) 3 . ?
N2 Ni2 N2 89.996(2) 4 . ?
N2 Ni2 N2 89.996(2) 3 2 ?
N2 Ni2 N2 89.995(2) 4 2 ?
N2 Ni2 N2 179.0(3) . 2 ?
N2 Ni2 Ni3 89.49(13) 3 . ?
N2 Ni2 Ni3 89.49(13) 4 . ?
N2 Ni2 Ni3 89.49(13) . . ?
N2 Ni2 Ni3 89.49(13) 2 . ?
N2 Ni2 Ni1 90.51(13) 3 . ?
N2 Ni2 Ni1 90.51(13) 4 . ?
N2 Ni2 Ni1 90.51(13) . . ?
N2 Ni2 Ni1 90.51(13) 2 . ?
Ni3 Ni2 Ni1 180.0 . . ?
N3 Ni3 N3 90.000(1) 3 2 ?
N3 Ni3 N3 179.7(3) 3 4 ?
N3 Ni3 N3 89.999(1) 2 4 ?
N3 Ni3 N3 89.999(1) 3 . ?
N3 Ni3 N3 179.7(3) 2 . ?
N3 Ni3 N3 89.999(1) 4 . ?
N3 Ni3 Ni2 89.83(14) 3 . ?
N3 Ni3 Ni2 89.83(14) 2 . ?
N3 Ni3 Ni2 89.83(14) 4 . ?
N3 Ni3 Ni2 89.83(14) . . ?
N3 Ni3 Ni4 90.17(14) 3 . ?
N3 Ni3 Ni4 90.17(14) 2 . ?
N3 Ni3 Ni4 90.17(14) 4 . ?
N3 Ni3 Ni4 90.17(14) . . ?
Ni2 Ni3 Ni4 180.0 . . ?
N1 Ni1 N1 89.783(15) 3 2 ?
N1 Ni1 N1 89.783(15) 3 . ?
N1 Ni1 N1 172.9(2) 2 . ?
N1 Ni1 N1 172.9(2) 3 4 ?
N1 Ni1 N1 89.782(15) 2 4 ?
N1 Ni1 N1 89.783(15) . 4 ?
N1 Ni1 Ni2 86.47(12) 3 . ?
N1 Ni1 Ni2 86.47(12) 2 . ?
N1 Ni1 Ni2 86.47(12) . . ?
N1 Ni1 Ni2 86.47(12) 4 . ?
N4 Ni4 N4 89.993(3) 3 2 ?
N4 Ni4 N4 89.993(3) 3 . ?
N4 Ni4 N4 178.8(2) 2 . ?
N4 Ni4 N4 178.8(2) 3 4 ?
N4 Ni4 N4 89.993(3) 2 4 ?
N4 Ni4 N4 89.993(3) . 4 ?
N4 Ni4 Ni3 89.38(12) 3 . ?
N4 Ni4 Ni3 89.38(12) 2 . ?
N4 Ni4 Ni3 89.38(12) . . ?
N4 Ni4 Ni3 89.38(12) 4 . ?
N4 Ni4 Ni5 90.62(12) 3 . ?
N4 Ni4 Ni5 90.62(12) 2 . ?
N4 Ni4 Ni5 90.62(12) . . ?
N4 Ni4 Ni5 90.62(12) 4 . ?
Ni3 Ni4 Ni5 180.0 . . ?
N5 Ni5 N5 174.9(2) 2 . ?
N5 Ni5 N5 89.887(11) 2 3 ?
N5 Ni5 N5 89.887(11) . 3 ?
N5 Ni5 N5 89.887(11) 2 4 ?
N5 Ni5 N5 89.887(11) . 4 ?
N5 Ni5 N5 174.9(2) 3 4 ?
N5 Ni5 Ni4 87.46(12) 2 . ?
N5 Ni5 Ni4 87.46(12) . . ?
N5 Ni5 Ni4 87.46(12) 3 . ?
N5 Ni5 Ni4 87.46(12) 4 . ?
C5 N1 C6 119.2(4) . . ?
C5 N1 Ni1 119.9(3) . . ?
C6 N1 Ni1 120.7(3) . . ?
C6 N2 C8 124.6(3) . . ?
C6 N2 Ni2 116.6(3) . . ?
C8 N2 Ni2 118.6(3) . . ?
C8 N3 C12 121.6(3) . . ?
C8 N3 Ni3 119.0(3) . . ?
C12 N3 Ni3 119.3(3) . . ?
C14 N4 C12 124.1(3) . . ?
C14 N4 Ni4 117.2(3) . . ?
C12 N4 Ni4 118.6(3) . . ?
C15 N5 C14 119.1(4) . . ?
C15 N5 Ni5 118.4(3) . . ?
C14 N5 Ni5 122.4(3) . . ?
C1 C2 C3 110.6(5) . . ?
C7 C3 C4 118.3(4) . . ?
C7 C3 C2 119.3(5) . . ?
C4 C3 C2 122.4(5) . . ?
C5 C4 C3 119.3(5) . . ?
N1 C5 C4 122.9(5) . . ?
N1 C6 N2 115.0(3) . . ?
N1 C6 C7 119.9(4) . . ?
N2 C6 C7 124.9(4) . . ?
C6 C7 C3 120.3(5) . . ?
N3 C8 N2 114.7(3) . . ?
N3 C8 C9 119.9(4) . . ?
N2 C8 C9 125.3(4) . . ?
C10 C9 C8 118.7(4) . . ?
C9 C10 C11 121.3(3) . . ?
C10 C11 C12 119.0(4) . . ?
N3 C12 N4 115.1(3) . . ?
N3 C12 C11 119.3(4) . . ?
N4 C12 C11 125.4(4) . . ?
C17 C13 C14 121.6(4) . . ?
N4 C14 N5 115.2(3) . . ?
N4 C14 C13 126.0(4) . . ?
N5 C14 C13 118.7(4) . . ?
C16 C15 N5 123.3(4) . . ?
C15 C16 C17 119.2(4) . . ?
C13 C17 C16 117.8(4) . . ?
C13 C17 C18 122.3(4) . . ?
C16 C17 C18 119.8(4) . . ?
C17 C18 C19 112.9(5) . . ?
F2 P1 F3 90.4(2) . 4 ?
F2 P1 F3 90.4(2) . . ?
F3 P1 F3 89.998(3) 4 . ?
F2 P1 F3 90.4(2) . 3 ?
F3 P1 F3 179.3(4) 4 3 ?
F3 P1 F3 89.998(3) . 3 ?
F2 P1 F3 90.4(2) . 2 ?
F3 P1 F3 89.998(3) 4 2 ?
F3 P1 F3 179.3(4) . 2 ?
F3 P1 F3 89.997(3) 3 2 ?
F2 P1 F1 180.000(1) . . ?
F3 P1 F1 89.6(2) 4 . ?
F3 P1 F1 89.6(2) . . ?
F3 P1 F1 89.6(2) 3 . ?
F3 P1 F1 89.6(2) 2 . ?
F7 P2 F5 91.3(4) . . ?
F7 P2 F5 91.3(4) . 2_565 ?
F5 P2 F5 177.3(8) . 2_565 ?
F7 P2 F6 90.4(3) . 2_565 ?
F5 P2 F6 90.0(2) . 2_565 ?
F5 P2 F6 90.0(2) 2_565 2_565 ?
F7 P2 F6 90.4(3) . . ?
F5 P2 F6 90.0(2) . . ?
F5 P2 F6 90.0(2) 2_565 . ?
F6 P2 F6 179.3(6) 2_565 . ?
F7 P2 F4 180.000(1) . . ?
F5 P2 F4 88.7(4) . . ?
F5 P2 F4 88.7(4) 2_565 . ?
F6 P2 F4 89.6(3) 2_565 . ?
F6 P2 F4 89.6(3) . . ?
O1S C3S C2S 122.3(8) . . ?
O1S C3S C1S 118.8(10) . . ?
C2S C3S C1S 118.9(9) . . ?

loop_
_geom_bond_atom_site_label_1
_geom_bond_atom_site_label_2
_geom_bond_distance
_geom_bond_site_symmetry_2
_geom_bond_publ_flag
Ni2 N2 1.876(3) 3 ?
Ni2 N2 1.876(3) 4 ?
Ni2 N2 1.876(3) . y
Ni2 N2 1.876(3) 2 ?
Ni2 Ni3 2.2328(15) . y
Ni2 Ni1 2.2889(17) . y
Ni3 N3 1.912(3) 3 ?
Ni3 N3 1.912(3) 2 ?
Ni3 N3 1.912(3) 4 ?
Ni3 N3 1.912(3) . y
Ni3 Ni4 2.2351(15) . y
Ni1 N1 1.931(4) 3 ?
Ni1 N1 1.931(4) 2 ?
Ni1 N1 1.931(4) . y
Ni1 N1 1.931(4) 4 ?
Ni4 N4 1.909(3) 3 ?
Ni4 N4 1.909(3) 2 ?
Ni4 N4 1.909(3) . y
Ni4 N4 1.909(3) 4 ?
Ni4 Ni5 2.2921(17) . y
Ni5 N5 1.907(4) 2 y
Ni5 N5 1.907(4) . y
Ni5 N5 1.907(4) 3 ?
Ni5 N5 1.907(4) 4 ?
N1 C5 1.347(6) . ?
N1 C6 1.375(5) . ?
N2 C6 1.378(5) . ?
N2 C8 1.383(5) . ?
N3 C8 1.367(6) . ?
N3 C12 1.369(5) . ?
N4 C14 1.368(5) . ?
N4 C12 1.383(5) . ?
N5 C15 1.356(6) . ?
N5 C14 1.370(6) . ?
C1 C2 1.455(9) . ?
C2 C3 1.509(6) . ?
C3 C7 1.396(7) . ?
C3 C4 1.398(7) . ?
C4 C5 1.370(7) . ?
C6 C7 1.396(6) . ?
C8 C9 1.384(5) . ?
C9 C10 1.381(7) . ?
C10 C11 1.384(7) . ?
C11 C12 1.389(5) . ?
C13 C17 1.367(6) . ?
C13 C14 1.406(5) . ?
C15 C16 1.345(7) . ?
C16 C17 1.410(7) . ?
C17 C18 1.519(6) . ?
C18 C19 1.522(8) . ?
P1 F2 1.592(10) . ?
P1 F3 1.599(3) 4 ?
P1 F3 1.599(3) . ?
P1 F3 1.599(3) 3 ?
P1 F3 1.599(3) 2 ?
P1 F1 1.647(9) . ?
P2 F7 1.489(10) . ?
P2 F5 1.547(4) . ?
P2 F5 1.547(4) 2_565 ?
P2 F6 1.574(4) 2_565 ?
P2 F6 1.574(4) . ?
P2 F4 1.623(11) . ?
C3S O1S 1.251(11) . ?
C3S C2S 1.453(17) . ?
C3S C1S 1.500(12) . ?
